data_1511972
loop_
_publ_author_name
'Fan, Wei'
'Ye, Qin'
'Xu, Hai-Wei'
'Jiang, Bo'
'Wang, Shu-Liang'
'Tu, Shu-Jiang'

_publ_section_title
;
 Novel Double [3 + 2 + 1] Heteroannulation for Forming Unprecedented
 Dipyrazolo-Fused 2,6-Naphthyridines
;
_journal_issue 9
_journal_name_full 'Organic Letters'
_journal_page_first 2258
_journal_paper_doi 10.1021/ol4008266
_journal_volume 15
_journal_year 2013
_chemical_formula_sum 'C26 H22 N6'
_chemical_formula_weight 418.50
_chemical_name_systematic
; 
 ? 
;
_space_group_IT_number 2
_symmetry_cell_setting triclinic
_symmetry_space_group_name_Hall '-P 1'
_symmetry_space_group_name_H-M 'P -1'
_atom_sites_solution_hydrogens geom
_atom_sites_solution_primary direct
_atom_sites_solution_secondary difmap
_audit_creation_method SHELXL-97
_cell_angle_alpha 96.6170(10)
_cell_angle_beta 102.096(2)
_cell_angle_gamma 90.9480(10)
_cell_formula_units_Z 1
_cell_length_a 5.7094(5)
_cell_length_b 8.0503(7)
_cell_length_c 12.0187(11)
_cell_measurement_reflns_used 381
_cell_measurement_temperature 298(2)
_cell_measurement_theta_max 26.032
_cell_measurement_theta_min 2.964
_cell_volume 536.07(8)
_computing_cell_refinement 'Bruker SMART'
_computing_data_collection 'Bruker SMART'
_computing_data_reduction 'Bruker SHELXTL'
_computing_molecular_graphics 'Bruker SHELXTL'
_computing_publication_material 'Bruker SHELXTL'
_computing_structure_refinement 'SHELXL-97 (Sheldrick, 1997)'
_computing_structure_solution 'SHELXS-97 (Sheldrick, 1990)'
_diffrn_ambient_temperature 298(2)
_diffrn_measured_fraction_theta_full 0.970
_diffrn_measured_fraction_theta_max 0.970
_diffrn_measurement_device_type 'CCD area detector'
_diffrn_measurement_method 'phi and omega scans'
_diffrn_radiation_monochromator graphite
_diffrn_radiation_source 'fine-focus sealed tube'
_diffrn_radiation_type MoK\a
_diffrn_radiation_wavelength 0.71073
_diffrn_reflns_av_R_equivalents 0.0669
_diffrn_reflns_av_sigmaI/netI 0.1232
_diffrn_reflns_limit_h_max 6
_diffrn_reflns_limit_h_min -6
_diffrn_reflns_limit_k_max 5
_diffrn_reflns_limit_k_min -9
_diffrn_reflns_limit_l_max 14
_diffrn_reflns_limit_l_min -14
_diffrn_reflns_number 2690
_diffrn_reflns_theta_full 25.02
_diffrn_reflns_theta_max 25.02
_diffrn_reflns_theta_min 2.91
_exptl_absorpt_coefficient_mu 0.080
_exptl_absorpt_correction_T_max 0.9968
_exptl_absorpt_correction_T_min 0.9857
_exptl_absorpt_correction_type multi-scan
_exptl_absorpt_process_details sadabs
_exptl_crystal_colour yellow
_exptl_crystal_density_diffrn 1.296
_exptl_crystal_density_method 'not measured'
_exptl_crystal_description block
_exptl_crystal_F_000 220
_exptl_crystal_size_max 0.18
_exptl_crystal_size_mid 0.10
_exptl_crystal_size_min 0.04
_refine_diff_density_max 0.225
_refine_diff_density_min -0.273
_refine_diff_density_rms 0.053
_refine_ls_extinction_method none
_refine_ls_goodness_of_fit_ref 1.024
_refine_ls_hydrogen_treatment mixed
_refine_ls_matrix_type full
_refine_ls_number_parameters 147
_refine_ls_number_reflns 1845
_refine_ls_number_restraints 0
_refine_ls_restrained_S_all 1.024
_refine_ls_R_factor_all 0.1434
_refine_ls_R_factor_gt 0.0665
_refine_ls_shift/su_max 0.001
_refine_ls_shift/su_mean 0.000
_refine_ls_structure_factor_coef Fsqd
_refine_ls_weighting_details 'calc w=1/[\s^2^(Fo^2^)+(0.0269P)^2^+0.0000P] where P=(Fo^2^+2Fc^2^)/3'
_refine_ls_weighting_scheme calc
_refine_ls_wR_factor_gt 0.1146
_refine_ls_wR_factor_ref 0.1324
_reflns_number_gt 861
_reflns_number_total 1845
_reflns_threshold_expression >2sigma(I)
_cod_data_source_file ol4008266_si_001.cif
_cod_data_source_block 121111h
_cod_depositor_comments
;
The following automatic conversions were performed:

'_symmetry_cell_setting' value 'Triclinic' changed to 'triclinic'
according to /home/saulius/struct/CIF-dictionaries/cif_core.dic
dictionary named 'cif_core.dic' version 2.4.2 from 2011-04-26.

Automatic conversion script
Id: cif_fix_values 1891 2012-01-12 08:04:46Z andrius 
;
_cod_original_sg_symbol_H-M P-1
_cod_database_code 1511972

loop_
_symmetry_equiv_pos_as_xyz
'x, y, z'
'-x, -y, -z'

loop_
_atom_site_label
_atom_site_type_symbol
_atom_site_fract_x
_atom_site_fract_y
_atom_site_fract_z
_atom_site_U_iso_or_equiv
_atom_site_adp_type
_atom_site_occupancy
_atom_site_symmetry_multiplicity
_atom_site_calc_flag
_atom_site_refinement_flags
N1 N 0.0610(5) 0.7458(4) 0.6442(3) 0.0406(8) Uani 1 1 d .
N2 N 0.1646(5) 0.7161(4) 0.7526(3) 0.0451(9) Uani 1 1 d .
N3 N 0.1531(5) 0.7057(4) 0.4573(2) 0.0384(8) Uani 1 1 d .
C1 C 0.3520(6) 0.6179(5) 0.7471(3) 0.0396(10) Uani 1 1 d .
C2 C 0.3678(6) 0.5776(5) 0.6281(3) 0.0350(9) Uani 1 1 d .
C3 C 0.1866(6) 0.6711(5) 0.5682(3) 0.0347(9) Uani 1 1 d .
C4 C 0.5151(6) 0.4835(5) 0.5593(3) 0.0324(9) Uani 1 1 d .
C5 C -0.1241(6) 0.8695(5) 0.6237(3) 0.0478(11) Uani 1 1 d .
H5A H -0.0520 0.9735 0.6131 0.072 Uiso 1 1 calc R
H5B H -0.1990 0.8864 0.6883 0.072 Uiso 1 1 calc R
H5C H -0.2425 0.8295 0.5562 0.072 Uiso 1 1 calc R
C6 C 0.5117(6) 0.5847(5) 0.8593(3) 0.0573(13) Uani 1 1 d .
H6A H 0.6761 0.6088 0.8576 0.086 Uiso 1 1 calc R
H6B H 0.4915 0.4694 0.8700 0.086 Uiso 1 1 calc R
H6C H 0.4688 0.6549 0.9215 0.086 Uiso 1 1 calc R
C7 C 0.3101(6) 0.6381(5) 0.3975(3) 0.0341(9) Uani 1 1 d .
C8 C 0.3074(6) 0.7128(4) 0.2879(3) 0.0326(9) Uani 1 1 d .
C9 C 0.0994(6) 0.7063(5) 0.2024(3) 0.0436(11) Uani 1 1 d .
H9 H -0.0361 0.6464 0.2098 0.052 Uiso 1 1 calc R
C10 C 0.0926(7) 0.7891(6) 0.1055(3) 0.0532(12) Uani 1 1 d .
H10 H -0.0457 0.7815 0.0480 0.064 Uiso 1 1 calc R
C11 C 0.2924(7) 0.8826(5) 0.0950(3) 0.0538(12) Uani 1 1 d .
H11 H 0.2866 0.9388 0.0311 0.065 Uiso 1 1 calc R
C12 C 0.5009(7) 0.8920(5) 0.1802(3) 0.0477(11) Uani 1 1 d .
H12 H 0.6345 0.9547 0.1735 0.057 Uiso 1 1 calc R
C13 C 0.5084(7) 0.8063(5) 0.2762(3) 0.0425(10) Uani 1 1 d .
H13 H 0.6482 0.8117 0.3327 0.051 Uiso 1 1 calc R

loop_
_atom_site_aniso_label
_atom_site_aniso_U_11
_atom_site_aniso_U_22
_atom_site_aniso_U_33
_atom_site_aniso_U_23
_atom_site_aniso_U_13
_atom_site_aniso_U_12
N1 0.0437(18) 0.039(2) 0.043(2) 0.0070(18) 0.0161(17) 0.0124(17)
N2 0.057(2) 0.040(2) 0.040(2) 0.0037(18) 0.0143(17) 0.0087(18)
N3 0.0420(18) 0.035(2) 0.041(2) 0.0105(17) 0.0122(16) 0.0045(16)
C1 0.051(2) 0.031(2) 0.038(2) 0.006(2) 0.010(2) 0.011(2)
C2 0.039(2) 0.030(2) 0.037(2) 0.004(2) 0.0100(18) -0.0002(19)
C3 0.037(2) 0.030(2) 0.040(2) 0.007(2) 0.0139(19) 0.0014(19)
C4 0.0352(19) 0.025(2) 0.037(2) 0.0050(19) 0.0071(18) -0.0006(17)
C5 0.052(2) 0.044(3) 0.050(3) 0.001(2) 0.021(2) 0.014(2)
C6 0.076(3) 0.047(3) 0.045(3) -0.004(2) 0.010(2) 0.021(2)
C7 0.038(2) 0.029(2) 0.035(2) 0.0040(19) 0.0072(18) -0.0003(19)
C8 0.041(2) 0.029(2) 0.030(2) 0.0054(19) 0.0113(18) 0.0126(19)
C9 0.042(2) 0.044(3) 0.047(2) 0.015(2) 0.008(2) 0.007(2)
C10 0.056(3) 0.062(3) 0.042(3) 0.012(3) 0.008(2) 0.017(2)
C11 0.064(3) 0.055(3) 0.051(3) 0.027(3) 0.019(2) 0.019(3)
C12 0.059(3) 0.042(3) 0.049(2) 0.006(2) 0.026(2) 0.004(2)
C13 0.050(2) 0.039(3) 0.041(2) 0.006(2) 0.013(2) 0.002(2)

loop_
_atom_type_symbol
_atom_type_description
_atom_type_scat_dispersion_real
_atom_type_scat_dispersion_imag
_atom_type_scat_source
C C 0.0033 0.0016 'International Tables Vol C Tables 4.2.6.8 and 6.1.1.4'
H H 0.0000 0.0000 'International Tables Vol C Tables 4.2.6.8 and 6.1.1.4'
N N 0.0061 0.0033 'International Tables Vol C Tables 4.2.6.8 and 6.1.1.4'

loop_
_geom_angle_atom_site_label_1
_geom_angle_atom_site_label_2
_geom_angle_atom_site_label_3
_geom_angle
_geom_angle_site_symmetry_1
_geom_angle_site_symmetry_3
N2 N1 C3 109.8(3) . .
N2 N1 C5 121.2(3) . .
C3 N1 C5 127.8(3) . .
C1 N2 N1 108.4(3) . .
C7 N3 C3 115.4(3) . .
N2 C1 C2 109.2(3) . .
N2 C1 C6 117.5(3) . .
C2 C1 C6 133.0(3) . .
C3 C2 C1 103.7(3) . .
C3 C2 C4 116.3(3) . .
C1 C2 C4 139.9(3) . .
N3 C3 N1 122.6(3) . .
N3 C3 C2 128.2(3) . .
N1 C3 C2 108.6(3) . .
C4 C4 C2 116.5(4) 2_666 .
C4 C4 C7 119.1(4) 2_666 2_666
C2 C4 C7 124.4(3) . 2_666
N1 C5 H5A 109.5 . .
N1 C5 H5B 109.5 . .
H5A C5 H5B 109.5 . .
N1 C5 H5C 109.5 . .
H5A C5 H5C 109.5 . .
H5B C5 H5C 109.5 . .
C1 C6 H6A 109.5 . .
C1 C6 H6B 109.5 . .
H6A C6 H6B 109.5 . .
C1 C6 H6C 109.5 . .
H6A C6 H6C 109.5 . .
H6B C6 H6C 109.5 . .
N3 C7 C4 123.2(3) . 2_666
N3 C7 C8 113.5(3) . .
C4 C7 C8 123.0(3) 2_666 .
C9 C8 C13 118.9(3) . .
C9 C8 C7 121.0(3) . .
C13 C8 C7 119.7(3) . .
C8 C9 C10 120.6(4) . .
C8 C9 H9 119.7 . .
C10 C9 H9 119.7 . .
C11 C10 C9 120.2(4) . .
C11 C10 H10 119.9 . .
C9 C10 H10 119.9 . .
C10 C11 C12 120.0(4) . .
C10 C11 H11 120.0 . .
C12 C11 H11 120.0 . .
C11 C12 C13 119.6(4) . .
C11 C12 H12 120.2 . .
C13 C12 H12 120.2 . .
C8 C13 C12 120.7(3) . .
C8 C13 H13 119.6 . .
C12 C13 H13 119.6 . .

loop_
_geom_bond_atom_site_label_1
_geom_bond_atom_site_label_2
_geom_bond_distance
_geom_bond_site_symmetry_2
N1 N2 1.363(4) .
N1 C3 1.369(4) .
N1 C5 1.467(4) .
N2 C1 1.349(4) .
N3 C7 1.346(4) .
N3 C3 1.367(4) .
C1 C2 1.452(5) .
C1 C6 1.516(4) .
C2 C3 1.412(4) .
C2 C4 1.460(5) .
C4 C4 1.456(6) 2_666
C4 C7 1.468(4) 2_666
C5 H5A 0.9600 .
C5 H5B 0.9600 .
C5 H5C 0.9600 .
C6 H6A 0.9600 .
C6 H6B 0.9600 .
C6 H6C 0.9600 .
C7 C4 1.468(4) 2_666
C7 C8 1.508(5) .
C8 C9 1.393(4) .
C8 C13 1.402(5) .
C9 C10 1.402(5) .
C9 H9 0.9300 .
C10 C11 1.392(5) .
C10 H10 0.9300 .
C11 C12 1.393(5) .
C11 H11 0.9300 .
C12 C13 1.405(5) .
C12 H12 0.9300 .
C13 H13 0.9300 .

loop_
_geom_torsion_atom_site_label_1
_geom_torsion_atom_site_label_2
_geom_torsion_atom_site_label_3
_geom_torsion_atom_site_label_4
_geom_torsion
_geom_torsion_site_symmetry_1
_geom_torsion_site_symmetry_4
C3 N1 N2 C1 -2.0(4) . .
C5 N1 N2 C1 -170.5(3) . .
N1 N2 C1 C2 -1.6(4) . .
N1 N2 C1 C6 173.2(3) . .
N2 C1 C2 C3 4.3(4) . .
C6 C1 C2 C3 -169.3(4) . .
N2 C1 C2 C4 179.8(4) . .
C6 C1 C2 C4 6.2(8) . .
C7 N3 C3 N1 172.1(3) . .
C7 N3 C3 C2 1.8(5) . .
N2 N1 C3 N3 -167.1(3) . .
C5 N1 C3 N3 0.4(6) . .
N2 N1 C3 C2 4.9(4) . .
C5 N1 C3 C2 172.3(3) . .
C1 C2 C3 N3 165.9(4) . .
C4 C2 C3 N3 -10.9(5) . .
C1 C2 C3 N1 -5.5(4) . .
C4 C2 C3 N1 177.7(3) . .
C3 C2 C4 C4 9.4(5) . 2_666
C1 C2 C4 C4 -165.8(4) . 2_666
C3 C2 C4 C7 -171.5(3) . 2_666
C1 C2 C4 C7 13.4(7) . 2_666
C3 N3 C7 C4 8.3(5) . 2_666
C3 N3 C7 C8 -165.5(3) . .
N3 C7 C8 C9 -59.5(5) . .
C4 C7 C8 C9 126.7(4) 2_666 .
N3 C7 C8 C13 113.4(4) . .
C4 C7 C8 C13 -60.3(5) 2_666 .
C13 C8 C9 C10 1.2(6) . .
C7 C8 C9 C10 174.2(4) . .
C8 C9 C10 C11 -1.7(6) . .
C9 C10 C11 C12 0.9(6) . .
C10 C11 C12 C13 0.2(6) . .
C9 C8 C13 C12 -0.1(6) . .
C7 C8 C13 C12 -173.1(3) . .
C11 C12 C13 C8 -0.7(6) . .
